data_7062450
loop_
_publ_author_name
'Ermakova, Ekaterina A.'
'Golubeva, Yuliya A.'
'Smirnova, Ksenia S.'
'Klyushova, Lyubov S.'
'Berezin, Alexey S.'
'Fetisov, Leonid N.'
'Svyatogorova, Alexandra E.'
'Andros, Natalia O.'
'Zubenko, Alexander A.'
'Lider, Elizaveta V.'

_publ_section_title
;
 Cytotoxic mixed-ligand copper(ii) complexes with 1H-tetrazole-5-acetic
 acid and oligopyridine derivatives
;
_journal_issue 19
_journal_name_full 'New Journal of Chemistry'
_journal_page_first 9472
_journal_page_last 9482
_journal_paper_doi 10.1039/D3NJ00568B
_journal_volume 47
_journal_year 2023
_chemical_formula_moiety 'C13 H12 Cu N6 O3'
_chemical_formula_sum 'C13 H12 Cu N6 O3'
_chemical_formula_weight 363.83
_space_group_crystal_system triclinic
_space_group_IT_number 2
_space_group_name_Hall '-P 1'
_space_group_name_H-M_alt 'P -1'
_atom_sites_solution_hydrogens mixed
_atom_sites_solution_primary dual
_audit_creation_date 2023-01-11
_audit_creation_method
;
Olex2 1.5
(compiled 2021.12.09 svn.r5202d8cf for OlexSys, GUI svn.r6439)
;
_audit_update_record
;
2023-01-17 deposited with the CCDC.	2023-04-20 downloaded from the CCDC.
;
_cell_angle_alpha 71.3900(10)
_cell_angle_beta 70.1300(10)
_cell_angle_gamma 73.8830(10)
_cell_formula_units_Z 2
_cell_length_a 7.3702(2)
_cell_length_b 10.2412(2)
_cell_length_c 10.3398(3)
_cell_measurement_reflns_used 9979
_cell_measurement_temperature 150.0
_cell_measurement_theta_max 33.20
_cell_measurement_theta_min 2.64
_cell_volume 682.97(3)
_computing_molecular_graphics 'Olex2 1.5 (Dolomanov et al., 2009)'
_computing_publication_material 'Olex2 1.5 (Dolomanov et al., 2009)'
_computing_structure_refinement 'SHELXL 2014/7 (Sheldrick, 2015)'
_computing_structure_solution 'SHELXT 2014/5 (Sheldrick, 2014)'
_diffrn_ambient_temperature 150.0
_diffrn_measured_fraction_theta_full 0.998
_diffrn_measured_fraction_theta_max 0.997
_diffrn_measurement_device_type 'Bruker APEX-II CCD'
_diffrn_measurement_method '\f and \w scans'
_diffrn_radiation_type MoK\a
_diffrn_radiation_wavelength 0.71073
_diffrn_reflns_av_R_equivalents 0.0347
_diffrn_reflns_av_unetI/netI 0.0408
_diffrn_reflns_Laue_measured_fraction_full 0.998
_diffrn_reflns_Laue_measured_fraction_max 0.997
_diffrn_reflns_limit_h_max 11
_diffrn_reflns_limit_h_min -11
_diffrn_reflns_limit_k_max 15
_diffrn_reflns_limit_k_min -14
_diffrn_reflns_limit_l_max 15
_diffrn_reflns_limit_l_min -15
_diffrn_reflns_number 14229
_diffrn_reflns_point_group_measured_fraction_full 0.998
_diffrn_reflns_point_group_measured_fraction_max 0.997
_diffrn_reflns_theta_full 25.242
_diffrn_reflns_theta_max 33.222
_diffrn_reflns_theta_min 2.137
_diffrn_source_current 1.4
_diffrn_source_power 0.07
_diffrn_source_voltage 50.0
_diffrn_standards_number 0
_exptl_absorpt_coefficient_mu 1.626
_exptl_absorpt_correction_T_max 0.7465
_exptl_absorpt_correction_T_min 0.6797
_exptl_absorpt_correction_type multi-scan
_exptl_absorpt_process_details
;
SADABS-2016/2 (Bruker,2016/2) was used for absorption correction.
wR2(int) was 0.0682 before and 0.0516 after correction.
The Ratio of minimum to maximum transmission is 0.9105.
The \l/2 correction factor is Not present.
;
_exptl_crystal_colour blue
_exptl_crystal_colour_primary blue
_exptl_crystal_density_diffrn 1.769
_exptl_crystal_description plate
_exptl_crystal_F_000 370
_exptl_crystal_size_max 0.15
_exptl_crystal_size_mid 0.15
_exptl_crystal_size_min 0.04
_refine_diff_density_max 0.664
_refine_diff_density_min -0.407
_refine_diff_density_rms 0.084
_refine_ls_extinction_method none
_refine_ls_goodness_of_fit_ref 1.032
_refine_ls_hydrogen_treatment constr
_refine_ls_matrix_type full
_refine_ls_number_parameters 209
_refine_ls_number_reflns 5222
_refine_ls_number_restraints 0
_refine_ls_restrained_S_all 1.032
_refine_ls_R_factor_all 0.0405
_refine_ls_R_factor_gt 0.0341
_refine_ls_shift/su_max 0.001
_refine_ls_shift/su_mean 0.000
_refine_ls_structure_factor_coef Fsqd
_refine_ls_weighting_details 'w=1/[\s^2^(Fo^2^)+(0.0321P)^2^+0.3946P] where P=(Fo^2^+2Fc^2^)/3'
_refine_ls_weighting_scheme calc
_refine_ls_wR_factor_gt 0.0786
_refine_ls_wR_factor_ref 0.0825
_reflns_Friedel_coverage 0.000
_reflns_number_gt 4586
_reflns_number_total 5222
_reflns_threshold_expression 'I > 2\s(I)'
_cod_data_source_file d3nj00568b2.cif
_cod_data_source_block tza-31_2
_cod_depositor_comments 'Adding full bibliography for 7062447--7062454.cif.'
_cod_database_code 7062450
_shelx_shelxl_version_number 2014/7
_shelx_space_group_comment
;
The symmetry employed for this shelxl refinement is uniquely defined
by the following loop, which should always be used as a source of
symmetry information in preference to the above space-group names.
They are only intended as comments.
;
_shelx_estimated_absorpt_t_max 0.938
_shelx_estimated_absorpt_t_min 0.793
_olex2_refinement_description
;
1. Fixed Uiso
 At 1.2 times of:
  All C(H) groups, All C(H,H) groups
 At 1.5 times of:
  All O(H,H) groups
2.a Rotating group:
 O3(H3A,H3B)
2.b Secondary CH2 refined with riding coordinates:
 C2(H2A,H2B)
2.c Aromatic/amide H refined with riding coordinates:
 C10(H10), C7(H7), C12(H12), C4(H4), C13(H13), C11(H11), C6(H6), C5(H5)
;
_olex2_submission_special_instructions 'No special instructions were received'

loop_
_space_group_symop_operation_xyz
'x, y, z'
'-x, -y, -z'

loop_
_atom_site_label
_atom_site_type_symbol
_atom_site_fract_x
_atom_site_fract_y
_atom_site_fract_z
_atom_site_U_iso_or_equiv
_atom_site_adp_type
_atom_site_occupancy
_atom_site_site_symmetry_order
_atom_site_calc_flag
_atom_site_refinement_flags_posn
_atom_site_refinement_flags_adp
_atom_site_refinement_flags_occupancy
_atom_site_disorder_assembly
_atom_site_disorder_group
Cu1 Cu 0.50390(3) 0.42790(2) 0.32303(2) 0.01368(5) Uani 1 1 d . . . . .
O1 O 0.56141(18) 0.59178(12) 0.16445(12) 0.0207(2) Uani 1 1 d . . . . .
O3 O 0.30701(18) 0.38217(14) 0.21412(13) 0.0228(2) Uani 1 1 d . . . . .
H3A H 0.3720 0.3149 0.1710 0.034 Uiso 1 1 d R U . . .
H3B H 0.2076 0.3474 0.2788 0.034 Uiso 1 1 d R U . . .
O2 O 0.4849(2) 0.77105(14) -0.00883(13) 0.0280(3) Uani 1 1 d . . . . .
N6 N 0.51492(18) 0.25122(13) 0.48194(13) 0.0144(2) Uani 1 1 d . . . . .
N1 N 0.28079(19) 0.54996(13) 0.42292(14) 0.0162(2) Uani 1 1 d . . . . .
N5 N 0.74550(18) 0.31011(13) 0.22485(13) 0.0143(2) Uani 1 1 d . . . . .
N3 N 0.0518(2) 0.65295(14) 0.57223(14) 0.0183(2) Uani 1 1 d . . . . .
N4 N 0.0422(2) 0.73333(14) 0.44256(14) 0.0182(2) Uani 1 1 d . . . . .
N2 N 0.1946(2) 0.54304(14) 0.56204(14) 0.0192(3) Uani 1 1 d . . . . .
C9 C 0.6654(2) 0.14580(15) 0.44817(15) 0.0142(2) Uani 1 1 d . . . . .
C8 C 0.7960(2) 0.17930(15) 0.30236(15) 0.0140(2) Uani 1 1 d . . . . .
C10 C 0.6953(2) 0.01728(15) 0.54484(17) 0.0179(3) Uani 1 1 d . . . . .
H10 H 0.8014 -0.0556 0.5185 0.021 Uiso 1 1 calc R U . . .
C1 C 0.1842(2) 0.66742(15) 0.35263(16) 0.0161(3) Uani 1 1 d . . . . .
C7 C 0.9621(2) 0.08695(16) 0.25007(17) 0.0193(3) Uani 1 1 d . . . . .
H7 H 0.9915 -0.0064 0.3046 0.023 Uiso 1 1 calc R U . . .
C12 C 0.4147(3) 0.10559(17) 0.71529(17) 0.0212(3) Uani 1 1 d . . . . .
H12 H 0.3262 0.0942 0.8079 0.025 Uiso 1 1 calc R U . . .
C4 C 0.8625(2) 0.35363(16) 0.09430(16) 0.0178(3) Uani 1 1 d . . . . .
H4 H 0.8254 0.4452 0.0390 0.021 Uiso 1 1 calc R U . . .
C13 C 0.3917(2) 0.23090(16) 0.61389(16) 0.0185(3) Uani 1 1 d . . . . .
H13 H 0.2860 0.3047 0.6382 0.022 Uiso 1 1 calc R U . . .
C3 C 0.4397(2) 0.69175(16) 0.11058(16) 0.0182(3) Uani 1 1 d . . . . .
C11 C 0.5670(3) -0.00274(16) 0.68093(17) 0.0205(3) Uani 1 1 d . . . . .
H11 H 0.5839 -0.0896 0.7492 0.025 Uiso 1 1 calc R U . . .
C6 C 1.0846(2) 0.13365(18) 0.11622(18) 0.0220(3) Uani 1 1 d . . . . .
H6 H 1.2011 0.0732 0.0787 0.026 Uiso 1 1 calc R U . . .
C5 C 1.0353(2) 0.26959(18) 0.03771(17) 0.0209(3) Uani 1 1 d . . . . .
H5 H 1.1186 0.3042 -0.0532 0.025 Uiso 1 1 calc R U . . .
C2 C 0.2252(2) 0.71303(18) 0.19592(16) 0.0220(3) Uani 1 1 d . . . . .
H2A H 0.1677 0.8141 0.1697 0.026 Uiso 1 1 calc R U . . .
H2B H 0.1558 0.6620 0.1667 0.026 Uiso 1 1 calc R U . . .

loop_
_atom_site_aniso_label
_atom_site_aniso_U_11
_atom_site_aniso_U_22
_atom_site_aniso_U_33
_atom_site_aniso_U_23
_atom_site_aniso_U_13
_atom_site_aniso_U_12
Cu1 0.01530(9) 0.00969(8) 0.01154(8) -0.00127(6) -0.00202(6) 0.00092(6)
O1 0.0201(5) 0.0148(5) 0.0194(5) 0.0004(4) -0.0026(4) -0.0003(4)
O3 0.0198(5) 0.0282(6) 0.0210(5) -0.0116(5) -0.0001(4) -0.0062(5)
O2 0.0302(7) 0.0224(6) 0.0169(5) 0.0040(4) -0.0011(5) 0.0002(5)
N6 0.0159(5) 0.0120(5) 0.0135(5) -0.0024(4) -0.0037(4) -0.0008(4)
N1 0.0166(6) 0.0143(5) 0.0153(5) -0.0055(4) -0.0023(5) 0.0004(4)
N5 0.0149(5) 0.0134(5) 0.0130(5) -0.0025(4) -0.0039(4) -0.0011(4)
N3 0.0190(6) 0.0178(6) 0.0167(6) -0.0064(5) -0.0022(5) -0.0022(5)
N4 0.0175(6) 0.0165(6) 0.0180(6) -0.0058(5) -0.0037(5) 0.0011(5)
N2 0.0215(6) 0.0180(6) 0.0147(6) -0.0055(5) -0.0025(5) -0.0003(5)
C9 0.0152(6) 0.0118(5) 0.0148(6) -0.0021(5) -0.0054(5) -0.0010(5)
C8 0.0143(6) 0.0128(6) 0.0148(6) -0.0035(5) -0.0046(5) -0.0016(5)
C10 0.0202(7) 0.0121(6) 0.0189(7) -0.0006(5) -0.0074(6) -0.0003(5)
C1 0.0162(6) 0.0139(6) 0.0161(6) -0.0039(5) -0.0042(5) 0.0003(5)
C7 0.0188(7) 0.0150(6) 0.0194(7) -0.0033(5) -0.0051(6) 0.0027(5)
C12 0.0267(8) 0.0180(7) 0.0143(6) -0.0005(5) -0.0030(6) -0.0043(6)
C4 0.0192(7) 0.0171(6) 0.0146(6) -0.0025(5) -0.0033(5) -0.0027(5)
C13 0.0218(7) 0.0152(6) 0.0137(6) -0.0019(5) -0.0017(5) -0.0020(5)
C3 0.0219(7) 0.0139(6) 0.0159(6) -0.0039(5) -0.0037(6) -0.0005(5)
C11 0.0267(8) 0.0144(6) 0.0178(7) 0.0014(5) -0.0078(6) -0.0043(6)
C6 0.0179(7) 0.0217(7) 0.0211(7) -0.0059(6) -0.0034(6) 0.0024(6)
C5 0.0184(7) 0.0231(7) 0.0164(7) -0.0046(6) -0.0005(6) -0.0024(6)
C2 0.0231(7) 0.0217(7) 0.0137(6) -0.0024(5) -0.0040(6) 0.0039(6)

loop_
_atom_type_symbol
_atom_type_description
_atom_type_scat_dispersion_real
_atom_type_scat_dispersion_imag
_atom_type_scat_source
C C 0.0033 0.0016 'International Tables Vol C Tables 4.2.6.8 and 6.1.1.4'
H H 0.0000 0.0000 'International Tables Vol C Tables 4.2.6.8 and 6.1.1.4'
Cu Cu 0.3201 1.2651 'International Tables Vol C Tables 4.2.6.8 and 6.1.1.4'
N N 0.0061 0.0033 'International Tables Vol C Tables 4.2.6.8 and 6.1.1.4'
O O 0.0106 0.0060 'International Tables Vol C Tables 4.2.6.8 and 6.1.1.4'

loop_
_geom_angle_atom_site_label_1
_geom_angle_atom_site_label_2
_geom_angle_atom_site_label_3
_geom_angle
_geom_angle_site_symmetry_1
_geom_angle_site_symmetry_3
_geom_angle_publ_flag
O1 Cu1 O3 89.97(5) . . ?
O1 Cu1 N6 166.09(5) . . ?
O1 Cu1 N1 89.22(5) . . ?
O1 Cu1 N5 89.54(5) . . ?
N6 Cu1 O3 100.27(5) . . ?
N1 Cu1 O3 91.70(5) . . ?
N1 Cu1 N6 99.77(5) . . ?
N1 Cu1 N5 175.46(5) . . ?
N5 Cu1 O3 92.66(5) . . ?
N5 Cu1 N6 80.66(5) . . ?
C3 O1 Cu1 127.93(11) . . ?
Cu1 O3 H3A 109.9 . . ?
Cu1 O3 H3B 109.8 . . ?
H3A O3 H3B 104.1 . . ?
C9 N6 Cu1 114.47(10) . . ?
C13 N6 Cu1 126.77(10) . . ?
C13 N6 C9 118.75(13) . . ?
N2 N1 Cu1 132.15(10) . . ?
C1 N1 Cu1 121.82(10) . . ?
C1 N1 N2 106.02(12) . . ?
C8 N5 Cu1 115.45(10) . . ?
C4 N5 Cu1 125.45(10) . . ?
C4 N5 C8 119.01(13) . . ?
N2 N3 N4 110.55(12) . . ?
C1 N4 N3 104.89(12) . . ?
N3 N2 N1 107.74(12) . . ?
N6 C9 C8 114.82(12) . . ?
N6 C9 C10 122.08(14) . . ?
C10 C9 C8 123.09(13) . . ?
N5 C8 C9 114.58(12) . . ?
N5 C8 C7 122.05(14) . . ?
C7 C8 C9 123.31(13) . . ?
C9 C10 H10 120.6 . . ?
C9 C10 C11 118.72(14) . . ?
C11 C10 H10 120.6 . . ?
N1 C1 C2 124.28(13) . . ?
N4 C1 N1 110.80(13) . . ?
N4 C1 C2 124.86(14) . . ?
C8 C7 H7 120.7 . . ?
C8 C7 C6 118.58(14) . . ?
C6 C7 H7 120.7 . . ?
C13 C12 H12 120.2 . . ?
C11 C12 H12 120.2 . . ?
C11 C12 C13 119.56(15) . . ?
N5 C4 H4 118.9 . . ?
N5 C4 C5 122.15(14) . . ?
C5 C4 H4 118.9 . . ?
N6 C13 C12 121.89(14) . . ?
N6 C13 H13 119.1 . . ?
C12 C13 H13 119.1 . . ?
O1 C3 C2 118.52(14) . . ?
O2 C3 O1 123.89(15) . . ?
O2 C3 C2 117.57(14) . . ?
C10 C11 H11 120.5 . . ?
C12 C11 C10 118.99(14) . . ?
C12 C11 H11 120.5 . . ?
C7 C6 H6 120.3 . . ?
C7 C6 C5 119.35(15) . . ?
C5 C6 H6 120.3 . . ?
C4 C5 C6 118.76(15) . . ?
C4 C5 H5 120.6 . . ?
C6 C5 H5 120.6 . . ?
C1 C2 C3 116.71(14) . . ?
C1 C2 H2A 108.1 . . ?
C1 C2 H2B 108.1 . . ?
C3 C2 H2A 108.1 . . ?
C3 C2 H2B 108.1 . . ?
H2A C2 H2B 107.3 . . ?

loop_
_geom_bond_atom_site_label_1
_geom_bond_atom_site_label_2
_geom_bond_distance
_geom_bond_site_symmetry_2
_geom_bond_publ_flag
Cu1 O1 1.9625(11) . ?
Cu1 O3 2.3278(12) . ?
Cu1 N6 2.0228(12) . ?
Cu1 N1 1.9651(12) . ?
Cu1 N5 2.0042(12) . ?
O1 C3 1.2762(19) . ?
O3 H3A 0.8779 . ?
O3 H3B 0.8778 . ?
O2 C3 1.2351(19) . ?
N6 C9 1.3530(18) . ?
N6 C13 1.3456(19) . ?
N1 N2 1.3478(17) . ?
N1 C1 1.3416(19) . ?
N5 C8 1.3476(18) . ?
N5 C4 1.3426(19) . ?
N3 N4 1.3447(19) . ?
N3 N2 1.3144(18) . ?
N4 C1 1.3278(19) . ?
C9 C8 1.478(2) . ?
C9 C10 1.389(2) . ?
C8 C7 1.385(2) . ?
C10 H10 0.9500 . ?
C10 C11 1.391(2) . ?
C1 C2 1.482(2) . ?
C7 H7 0.9500 . ?
C7 C6 1.388(2) . ?
C12 H12 0.9500 . ?
C12 C13 1.384(2) . ?
C12 C11 1.381(2) . ?
C4 H4 0.9500 . ?
C4 C5 1.382(2) . ?
C13 H13 0.9500 . ?
C3 C2 1.519(2) . ?
C11 H11 0.9500 . ?
C6 H6 0.9500 . ?
C6 C5 1.388(2) . ?
C5 H5 0.9500 . ?
C2 H2A 0.9900 . ?
C2 H2B 0.9900 . ?

loop_
_geom_torsion_atom_site_label_1
_geom_torsion_atom_site_label_2
_geom_torsion_atom_site_label_3
_geom_torsion_atom_site_label_4
_geom_torsion
_geom_torsion_site_symmetry_1
_geom_torsion_site_symmetry_2
_geom_torsion_site_symmetry_3
_geom_torsion_site_symmetry_4
_geom_torsion_publ_flag
Cu1 O1 C3 O2 -160.81(13) . . . . ?
Cu1 O1 C3 C2 17.5(2) . . . . ?
Cu1 N6 C9 C8 0.86(16) . . . . ?
Cu1 N6 C9 C10 179.79(12) . . . . ?
Cu1 N6 C13 C12 -179.16(12) . . . . ?
Cu1 N1 N2 N3 178.96(11) . . . . ?
Cu1 N1 C1 N4 -178.87(11) . . . . ?
Cu1 N1 C1 C2 3.9(2) . . . . ?
Cu1 N5 C8 C9 -0.92(16) . . . . ?
Cu1 N5 C8 C7 -178.36(12) . . . . ?
Cu1 N5 C4 C5 174.89(12) . . . . ?
O1 C3 C2 C1 28.1(2) . . . . ?
O2 C3 C2 C1 -153.44(16) . . . . ?
N6 C9 C8 N5 0.03(19) . . . . ?
N6 C9 C8 C7 177.43(14) . . . . ?
N6 C9 C10 C11 -0.5(2) . . . . ?
N1 C1 C2 C3 -39.8(2) . . . . ?
N5 C8 C7 C6 3.2(2) . . . . ?
N5 C4 C5 C6 2.9(3) . . . . ?
N3 N4 C1 N1 -0.27(18) . . . . ?
N3 N4 C1 C2 176.95(15) . . . . ?
N4 N3 N2 N1 -0.38(18) . . . . ?
N4 C1 C2 C3 143.34(16) . . . . ?
N2 N1 C1 N4 0.05(18) . . . . ?
N2 N1 C1 C2 -177.19(15) . . . . ?
N2 N3 N4 C1 0.40(18) . . . . ?
C9 N6 C13 C12 -0.1(2) . . . . ?
C9 C8 C7 C6 -174.03(15) . . . . ?
C9 C10 C11 C12 -0.1(2) . . . . ?
C8 N5 C4 C5 -1.3(2) . . . . ?
C8 C9 C10 C11 178.30(14) . . . . ?
C8 C7 C6 C5 -1.5(3) . . . . ?
C10 C9 C8 N5 -178.89(14) . . . . ?
C10 C9 C8 C7 -1.5(2) . . . . ?
C1 N1 N2 N3 0.20(17) . . . . ?
C7 C6 C5 C4 -1.4(3) . . . . ?
C4 N5 C8 C9 175.62(13) . . . . ?
C4 N5 C8 C7 -1.8(2) . . . . ?
C13 N6 C9 C8 -178.31(13) . . . . ?
C13 N6 C9 C10 0.6(2) . . . . ?
C13 C12 C11 C10 0.5(3) . . . . ?
C11 C12 C13 N6 -0.5(3) . . . . ?
